data_7021841
loop_
_publ_author_name
'Jin, Zhao'
'He, Hongming'
'Zhao, Huanyu'
'Borjigin, Tsolmon'
'Sun, Fuxing'
'Zhang, Daming'
'Zhu, Guangshan'

_publ_section_title
;
 A luminescent metal-organic framework for sensing methanol in ethanol
 solution.
;
_journal_issue 37
_journal_name_full 'Dalton transactions (Cambridge, England : 2003)'
_journal_page_first 13335
_journal_page_last 13338
_journal_paper_doi 10.1039/c3dt51414e
_journal_volume 42
_journal_year 2013
_chemical_formula_moiety 'C50 H26 N4 O14 Zn3, O'
_chemical_formula_sum 'C50 H26 N4 O15 Zn3'
_chemical_formula_weight 1118.86
_chemical_name_systematic
;
?
;
_space_group_IT_number 14
_symmetry_cell_setting monoclinic
_symmetry_space_group_name_Hall '-P 2ybc'
_symmetry_space_group_name_H-M 'P 1 21/c 1'
_atom_sites_solution_hydrogens geom
_atom_sites_solution_primary direct
_atom_sites_solution_secondary difmap
_audit_creation_method SHELXL-97
_cell_angle_alpha 90.00
_cell_angle_beta 101.897(6)
_cell_angle_gamma 90.00
_cell_formula_units_Z 4
_cell_length_a 10.235(2)
_cell_length_b 14.898(3)
_cell_length_c 30.275(6)
_cell_measurement_temperature 293(2)
_cell_volume 4517.2(16)
_computing_structure_refinement 'SHELXL-97 (Sheldrick, 1997)'
_computing_structure_solution 'SHELXS-97 (Sheldrick, 1990)'
_diffrn_ambient_temperature 293(2)
_diffrn_measured_fraction_theta_full 0.963
_diffrn_measured_fraction_theta_max 0.963
_diffrn_radiation_monochromator graphite
_diffrn_radiation_source 'fine-focus sealed tube'
_diffrn_radiation_type MoK\a
_diffrn_radiation_wavelength 0.71073
_diffrn_reflns_av_R_equivalents 0.0566
_diffrn_reflns_av_sigmaI/netI 0.0822
_diffrn_reflns_limit_h_max 13
_diffrn_reflns_limit_h_min -12
_diffrn_reflns_limit_k_max 19
_diffrn_reflns_limit_k_min -10
_diffrn_reflns_limit_l_max 38
_diffrn_reflns_limit_l_min -39
_diffrn_reflns_number 28285
_diffrn_reflns_theta_full 28.42
_diffrn_reflns_theta_max 28.42
_diffrn_reflns_theta_min 1.37
_exptl_absorpt_coefficient_mu 1.659
_exptl_crystal_colour colourless
_exptl_crystal_density_diffrn 1.645
_exptl_crystal_density_method 'not measured'
_exptl_crystal_F_000 2256
_exptl_crystal_size_max 0.3
_exptl_crystal_size_mid 0.2
_exptl_crystal_size_min 0.1
_refine_diff_density_max 1.953
_refine_diff_density_min -0.711
_refine_diff_density_rms 0.095
_refine_ls_extinction_method none
_refine_ls_goodness_of_fit_ref 1.027
_refine_ls_hydrogen_treatment none
_refine_ls_matrix_type full
_refine_ls_number_parameters 685
_refine_ls_number_reflns 10948
_refine_ls_number_restraints 6
_refine_ls_restrained_S_all 1.036
_refine_ls_R_factor_all 0.1154
_refine_ls_R_factor_gt 0.0567
_refine_ls_shift/su_max 0.001
_refine_ls_shift/su_mean 0.000
_refine_ls_structure_factor_coef Fsqd
_refine_ls_weighting_details 'calc w=1/[\s^2^(Fo^2^)+(0.0795P)^2^+0.5769P] where P=(Fo^2^+2Fc^2^)/3'
_refine_ls_weighting_scheme calc
_refine_ls_wR_factor_gt 0.1408
_refine_ls_wR_factor_ref 0.1657
_reflns_number_gt 6198
_reflns_number_total 10948
_reflns_threshold_expression >2sigma(I)
_cod_data_source_file c3dt51414e.txt
_cod_data_source_block p21n
_cod_depositor_comments
;
The following automatic conversions were performed:

'_symmetry_cell_setting' value 'Monoclinic' changed to 'monoclinic'
according to /home/saulius/struct/CIF-dictionaries/cif_core.dic
dictionary named 'cif_core.dic' version 2.4.2 from 2011-04-26.

Automatic conversion script
Id: cif_fix_values 1891 2012-01-12 08:04:46Z andrius 
;
_cod_original_sg_symbol_H-M P21/c
_cod_database_code 7021841

loop_
_symmetry_equiv_pos_as_xyz
'x, y, z'
'-x, y+1/2, -z+1/2'
'-x, -y, -z'
'x, -y-1/2, z-1/2'

loop_
_atom_site_label
_atom_site_type_symbol
_atom_site_fract_x
_atom_site_fract_y
_atom_site_fract_z
_atom_site_U_iso_or_equiv
_atom_site_adp_type
_atom_site_occupancy
_atom_site_symmetry_multiplicity
_atom_site_calc_flag
_atom_site_refinement_flags
Zn1 Zn -0.13996(5) 0.49848(4) -0.023977(17) 0.03452(15) Uani 1 1 d .
Zn2 Zn 0.09465(5) 0.29223(4) -0.292160(18) 0.03642(16) Uani 1 1 d .
Zn3 Zn -0.16238(6) 0.53983(4) -0.313749(19) 0.04276(17) Uani 1 1 d .
C1 C 0.0621(5) 0.4553(3) -0.07516(16) 0.0401(12) Uani 1 1 d .
C2 C 0.1106(4) 0.4330(3) -0.11719(15) 0.0357(11) Uani 1 1 d .
C3 C 0.2399(5) 0.4030(3) -0.11369(16) 0.0425(12) Uani 1 1 d .
H3 H 0.2931 0.3931 -0.0853 0.051 Uiso 1 1 calc R
C4 C 0.0337(4) 0.4476(3) -0.15945(15) 0.0356(11) Uani 1 1 d .
H4 H -0.0531 0.4687 -0.1620 0.043 Uiso 1 1 calc R
C5 C 0.2910(5) 0.3875(3) -0.15136(16) 0.0422(12) Uani 1 1 d .
H5 H 0.3784 0.3676 -0.1485 0.051 Uiso 1 1 calc R
C6 C 0.0816(4) 0.4317(3) -0.19851(15) 0.0317(10) Uani 1 1 d .
C7 C -0.0043(4) 0.4498(3) -0.24352(15) 0.0345(11) Uani 1 1 d .
C8 C 0.2122(4) 0.4016(3) -0.19383(14) 0.0323(10) Uani 1 1 d .
C9 C 0.3827(4) 0.3470(3) -0.22931(15) 0.0375(11) Uani 1 1 d .
C10 C 0.4926(5) 0.3956(4) -0.23434(17) 0.0490(13) Uani 1 1 d .
H10 H 0.4874 0.4574 -0.2388 0.059 Uiso 1 1 calc R
C11 C 0.3873(5) 0.2557(4) -0.22244(15) 0.0412(12) Uani 1 1 d .
C12 C 0.2672(5) 0.2005(4) -0.21652(17) 0.0419(12) Uani 1 1 d .
C13 C 0.6111(5) 0.3500(5) -0.2326(2) 0.0640(18) Uani 1 1 d .
H13 H 0.6873 0.3810 -0.2361 0.077 Uiso 1 1 calc R
C14 C 0.5073(5) 0.2118(4) -0.22000(19) 0.0541(14) Uani 1 1 d .
H14 H 0.5130 0.1504 -0.2145 0.065 Uiso 1 1 calc R
C15 C 0.6162(5) 0.2577(5) -0.22556(19) 0.0639(17) Uani 1 1 d .
H15 H 0.6960 0.2272 -0.2247 0.077 Uiso 1 1 calc R
C16 C -0.0428(5) 0.3341(4) 0.01471(16) 0.0427(12) Uani 1 1 d .
C17 C -0.0430(5) 0.2359(3) 0.02470(16) 0.0394(12) Uani 1 1 d .
C18 C -0.1610(5) 0.1889(4) 0.01344(19) 0.0530(15) Uani 1 1 d .
H18 H -0.2379 0.2194 -0.0004 0.064 Uiso 1 1 calc R
C19 C 0.0707(5) 0.1883(4) 0.04471(16) 0.0428(12) Uani 1 1 d .
C20 C -0.1696(6) 0.0981(5) 0.0219(2) 0.0691(18) Uani 1 1 d .
H20 H -0.2504 0.0678 0.0135 0.083 Uiso 1 1 calc R
C21 C 0.0629(6) 0.0981(4) 0.05370(19) 0.0579(15) Uani 1 1 d .
H21 H 0.1396 0.0671 0.0672 0.070 Uiso 1 1 calc R
C22 C -0.0566(7) 0.0534(4) 0.0431(2) 0.0700(18) Uani 1 1 d .
H22 H -0.0610 -0.0071 0.0502 0.084 Uiso 1 1 calc R
C23 C 0.3054(5) 0.1875(4) 0.07337(18) 0.0486(13) Uani 1 1 d .
C24 C 0.2593(5) 0.2109(4) 0.15039(18) 0.0452(13) Uani 1 1 d .
C25 C 0.3436(4) 0.1785(3) 0.11932(17) 0.0387(11) Uani 1 1 d .
C26 C 0.3819(7) 0.1538(5) 0.0449(2) 0.075(2) Uani 1 1 d .
H26 H 0.3559 0.1603 0.0138 0.090 Uiso 1 1 calc R
C27 C 0.4613(5) 0.1343(3) 0.13724(18) 0.0461(13) Uani 1 1 d .
H27 H 0.4880 0.1282 0.1684 0.055 Uiso 1 1 calc R
C28 C 0.5003(7) 0.1092(5) 0.0643(2) 0.079(2) Uani 1 1 d .
H28 H 0.5532 0.0859 0.0455 0.095 Uiso 1 1 calc R
C29 C 0.5402(5) 0.0991(4) 0.1093(2) 0.0481(13) Uani 1 1 d .
C30 C 0.6632(6) 0.0477(4) 0.1294(3) 0.070(2) Uani 1 1 d .
C31 C 0.1042(6) 0.5466(4) -0.3357(2) 0.0638(17) Uani 1 1 d .
H31 H 0.1144 0.4926 -0.3199 0.077 Uiso 1 1 calc R
C32 C -0.0232(6) 0.6641(5) -0.3636(2) 0.079(2) Uani 1 1 d .
H32 H -0.1039 0.6950 -0.3680 0.095 Uiso 1 1 calc R
C33 C 0.2093(6) 0.5781(4) -0.3532(2) 0.0645(17) Uani 1 1 d .
H33 H 0.2886 0.5457 -0.3485 0.077 Uiso 1 1 calc R
C34 C 0.0786(6) 0.6989(5) -0.3824(2) 0.081(2) Uani 1 1 d .
H34 H 0.0645 0.7522 -0.3987 0.097 Uiso 1 1 calc R
C35 C 0.1989(5) 0.6568(4) -0.37744(18) 0.0474(13) Uani 1 1 d .
C36 C 0.3093(5) 0.6917(4) -0.39658(18) 0.0485(13) Uani 1 1 d .
C37 C 0.4067(6) 0.6356(4) -0.4069(2) 0.0662(17) Uani 1 1 d .
H37 H 0.4033 0.5745 -0.4011 0.079 Uiso 1 1 calc R
C38 C 0.3218(6) 0.7814(4) -0.40651(18) 0.0535(14) Uani 1 1 d .
H38 H 0.2609 0.8232 -0.4001 0.064 Uiso 1 1 calc R
C39 C 0.5073(7) 0.6686(6) -0.4254(3) 0.082(2) Uani 1 1 d .
H39 H 0.5719 0.6288 -0.4311 0.098 Uiso 1 1 calc R
C40 C 0.4258(6) 0.8082(4) -0.4261(2) 0.0631(17) Uani 1 1 d .
H40 H 0.4309 0.8687 -0.4331 0.076 Uiso 1 1 calc R
C41 C -0.3531(5) 0.5455(4) -0.10097(16) 0.0451(13) Uani 1 1 d .
H41 H -0.2912 0.5241 -0.1170 0.054 Uiso 1 1 calc R
C42 C -0.4142(5) 0.5724(4) -0.03444(17) 0.0550(15) Uani 1 1 d .
H42 H -0.3958 0.5701 -0.0031 0.066 Uiso 1 1 calc R
C43 C -0.4715(5) 0.5808(4) -0.12439(16) 0.0452(13) Uani 1 1 d .
H43 H -0.4883 0.5822 -0.1558 0.054 Uiso 1 1 calc R
C44 C -0.5343(5) 0.6085(4) -0.05645(17) 0.0542(15) Uani 1 1 d .
H44 H -0.5950 0.6294 -0.0398 0.065 Uiso 1 1 calc R
C45 C -0.5645(4) 0.6138(3) -0.10230(15) 0.0324(10) Uani 1 1 d .
C46 C -0.6921(4) 0.6532(3) -0.12716(15) 0.0335(10) Uani 1 1 d .
C47A C -0.7633(17) 0.7123(14) -0.1069(6) 0.041(4) Uani 0.30 1 d P
C47B C -0.8038(7) 0.6540(7) -0.1079(3) 0.045(2) Uani 0.70 1 d P
C48A C -0.7331(13) 0.6422(11) -0.1730(5) 0.064(4) Uani 0.50 1 d P
C48B C -0.6981(11) 0.6979(8) -0.1673(4) 0.039(3) Uani 0.50 1 d P
C49A C -0.8535(14) 0.6765(12) -0.1954(4) 0.047(4) Uani 0.40 1 d P
C49B C -0.8149(10) 0.7332(8) -0.1890(4) 0.052(3) Uani 0.60 1 d P
C50A C -0.8763(19) 0.7512(16) -0.1325(6) 0.049(5) Uani 0.30 1 d P
C50B C -0.9189(8) 0.6916(7) -0.1319(3) 0.049(2) Uani 0.70 1 d P
N1 N -0.0111(4) 0.5900(3) -0.34026(14) 0.0460(11) Uani 1 1 d .
N2 N 0.5182(5) 0.7546(4) -0.43567(17) 0.0685(14) Uani 1 1 d .
N3 N -0.3244(3) 0.5408(3) -0.05613(12) 0.0344(9) Uani 1 1 d .
N4 N -0.9283(4) 0.7277(3) -0.17317(13) 0.0398(10) Uani 1 1 d .
O1 O -0.0611(3) 0.4599(3) -0.07786(11) 0.0540(10) Uani 1 1 d .
O2 O 0.1496(3) 0.4678(3) -0.04062(11) 0.0528(10) Uani 1 1 d .
O3 O -0.0781(3) 0.5173(2) -0.24810(11) 0.0441(9) Uani 1 1 d .
O4 O -0.0019(3) 0.3987(2) -0.27652(10) 0.0408(8) Uani 1 1 d .
O5 O 0.2621(3) 0.3935(2) -0.23262(10) 0.0365(7) Uani 1 1 d .
O6 O 0.1530(3) 0.2197(2) -0.23863(11) 0.0428(8) Uani 1 1 d .
O9 O 0.2896(4) 0.1385(3) -0.18906(13) 0.0583(10) Uani 1 1 d .
O12 O -0.1494(4) 0.3684(2) -0.00681(12) 0.0555(10) Uani 1 1 d .
O13 O -0.0590(4) 0.6211(3) -0.02829(15) 0.0659(12) Uani 1 1 d .
O14 O 0.1911(4) 0.2336(2) 0.05457(14) 0.0601(11) Uani 1 1 d .
O15 O 0.2408(6) 0.2902(4) 0.1548(2) 0.1136(19) Uani 1 1 d U
O16 O 0.2027(4) 0.1552(3) 0.16982(13) 0.0574(10) Uani 1 1 d .
O17 O 0.7053(4) 0.0557(3) 0.17099(18) 0.0844(16) Uani 1 1 d .
O18 O 0.7155(5) -0.0022(4) 0.1053(2) 0.1011(19) Uani 1 1 d .
O19 O 0.7011(6) 0.5583(4) 0.7955(2) 0.1141(19) Uani 1 1 d .

loop_
_atom_site_aniso_label
_atom_site_aniso_U_11
_atom_site_aniso_U_22
_atom_site_aniso_U_33
_atom_site_aniso_U_23
_atom_site_aniso_U_13
_atom_site_aniso_U_12
Zn1 0.0262(3) 0.0490(4) 0.0261(3) 0.0015(2) 0.0002(2) 0.0123(2)
Zn2 0.0274(3) 0.0447(3) 0.0356(3) -0.0053(2) 0.0027(2) -0.0058(2)
Zn3 0.0341(3) 0.0548(4) 0.0363(3) -0.0019(3) 0.0000(2) -0.0077(3)
C1 0.040(3) 0.048(3) 0.032(3) 0.003(2) 0.008(2) 0.015(2)
C2 0.033(2) 0.048(3) 0.025(2) -0.004(2) 0.0033(19) 0.005(2)
C3 0.034(3) 0.060(3) 0.031(3) -0.007(2) -0.002(2) 0.015(2)
C4 0.024(2) 0.045(3) 0.038(3) 0.003(2) 0.006(2) 0.0050(19)
C5 0.029(2) 0.061(4) 0.035(3) -0.012(2) 0.002(2) 0.009(2)
C6 0.026(2) 0.040(3) 0.029(2) -0.0050(19) 0.0042(18) 0.0001(18)
C7 0.027(2) 0.045(3) 0.030(3) -0.004(2) 0.0051(19) -0.002(2)
C8 0.029(2) 0.043(3) 0.024(2) -0.0068(19) 0.0057(18) -0.001(2)
C9 0.026(2) 0.053(3) 0.033(3) -0.008(2) 0.0029(19) 0.002(2)
C10 0.038(3) 0.060(4) 0.048(3) -0.003(3) 0.007(2) -0.008(3)
C11 0.037(3) 0.056(3) 0.030(3) -0.004(2) 0.006(2) 0.004(2)
C12 0.038(3) 0.046(3) 0.041(3) -0.004(2) 0.007(2) -0.003(2)
C13 0.031(3) 0.101(6) 0.062(4) -0.008(4) 0.014(3) -0.013(3)
C14 0.038(3) 0.065(4) 0.057(4) -0.003(3) 0.005(3) 0.010(3)
C15 0.035(3) 0.097(5) 0.060(4) -0.005(4) 0.010(3) 0.016(3)
C16 0.043(3) 0.053(3) 0.031(3) 0.004(2) 0.007(2) 0.018(3)
C17 0.040(3) 0.043(3) 0.037(3) 0.009(2) 0.012(2) 0.013(2)
C18 0.033(3) 0.065(4) 0.059(4) 0.019(3) 0.008(3) 0.006(3)
C19 0.046(3) 0.050(3) 0.032(3) 0.003(2) 0.007(2) 0.006(2)
C20 0.050(4) 0.070(5) 0.090(5) 0.023(4) 0.022(3) -0.001(3)
C21 0.062(4) 0.052(4) 0.058(4) 0.018(3) 0.009(3) 0.016(3)
C22 0.069(4) 0.052(4) 0.089(5) 0.027(3) 0.015(4) -0.003(3)
C23 0.040(3) 0.055(4) 0.051(3) 0.012(3) 0.007(2) 0.016(2)
C24 0.042(3) 0.038(3) 0.057(3) 0.001(3) 0.012(3) 0.009(2)
C25 0.027(2) 0.046(3) 0.044(3) 0.009(2) 0.009(2) 0.001(2)
C26 0.086(5) 0.094(5) 0.047(4) 0.024(3) 0.022(3) 0.048(4)
C27 0.037(3) 0.050(3) 0.048(3) 0.012(2) 0.001(2) 0.002(2)
C28 0.077(5) 0.095(6) 0.078(5) 0.020(4) 0.044(4) 0.042(4)
C29 0.027(3) 0.054(4) 0.064(4) 0.017(3) 0.011(2) 0.007(2)
C30 0.032(3) 0.049(4) 0.129(7) 0.027(4) 0.018(4) 0.007(3)
C31 0.069(4) 0.042(4) 0.088(5) 0.015(3) 0.034(4) -0.001(3)
C32 0.052(4) 0.103(6) 0.087(5) 0.041(4) 0.028(4) 0.021(4)
C33 0.061(4) 0.045(4) 0.095(5) 0.011(3) 0.031(4) 0.011(3)
C34 0.066(4) 0.083(5) 0.099(6) 0.052(4) 0.028(4) 0.022(4)
C35 0.045(3) 0.050(4) 0.046(3) 0.001(3) 0.007(2) -0.002(2)
C36 0.044(3) 0.055(4) 0.047(3) 0.001(3) 0.008(2) -0.004(3)
C37 0.067(4) 0.053(4) 0.083(5) 0.005(3) 0.027(4) 0.000(3)
C38 0.051(3) 0.055(4) 0.052(3) 0.005(3) 0.004(3) -0.005(3)
C39 0.058(4) 0.093(6) 0.104(6) 0.007(5) 0.038(4) 0.011(4)
C40 0.058(4) 0.068(4) 0.060(4) 0.012(3) 0.004(3) -0.018(3)
C41 0.028(2) 0.070(4) 0.038(3) 0.008(3) 0.011(2) 0.016(2)
C42 0.041(3) 0.092(5) 0.029(3) 0.003(3) 0.001(2) 0.028(3)
C43 0.033(3) 0.076(4) 0.026(2) 0.007(2) 0.003(2) 0.017(2)
C44 0.040(3) 0.090(5) 0.033(3) 0.006(3) 0.008(2) 0.032(3)
C45 0.023(2) 0.037(3) 0.036(3) 0.007(2) 0.0009(19) 0.0031(18)
C46 0.027(2) 0.037(3) 0.036(3) 0.005(2) 0.0050(19) 0.0041(19)
C47A 0.025(9) 0.061(13) 0.031(9) -0.003(9) -0.006(7) 0.014(8)
C47B 0.027(4) 0.069(6) 0.038(4) 0.013(4) 0.005(3) 0.014(4)
C48A 0.037(7) 0.099(12) 0.053(8) 0.003(8) 0.002(6) 0.037(8)
C48B 0.030(6) 0.041(7) 0.048(7) 0.018(6) 0.011(5) 0.003(5)
C49A 0.031(8) 0.081(12) 0.024(7) 0.000(8) -0.006(5) 0.019(8)
C49B 0.041(6) 0.073(8) 0.041(6) 0.023(6) 0.006(5) 0.016(5)
C50A 0.040(11) 0.079(16) 0.029(9) -0.006(10) 0.006(8) 0.020(10)
C50B 0.028(4) 0.078(7) 0.040(5) 0.014(4) 0.007(3) 0.010(4)
N1 0.039(2) 0.053(3) 0.044(3) 0.004(2) 0.004(2) -0.007(2)
N2 0.055(3) 0.085(4) 0.068(4) 0.007(3) 0.018(3) -0.010(3)
N3 0.0260(19) 0.045(2) 0.031(2) 0.0035(17) 0.0021(16) 0.0082(17)
N4 0.031(2) 0.050(3) 0.039(2) 0.0087(19) 0.0069(18) 0.0100(18)
O1 0.037(2) 0.087(3) 0.039(2) -0.0078(19) 0.0106(16) 0.0112(18)
O2 0.043(2) 0.085(3) 0.0270(18) -0.0099(17) -0.0009(16) 0.0197(18)
O3 0.0397(19) 0.054(2) 0.0356(19) -0.0056(16) 0.0004(15) 0.0139(16)
O4 0.0385(18) 0.048(2) 0.0316(18) -0.0080(15) -0.0022(14) 0.0026(15)
O5 0.0305(17) 0.048(2) 0.0304(17) -0.0043(14) 0.0061(14) 0.0047(14)
O6 0.0311(18) 0.053(2) 0.0407(19) 0.0030(15) -0.0007(15) -0.0065(15)
O9 0.050(2) 0.067(3) 0.050(2) 0.015(2) -0.0075(18) -0.0054(19)
O12 0.048(2) 0.053(2) 0.057(2) 0.0085(18) -0.0084(18) 0.0145(18)
O13 0.040(2) 0.050(3) 0.098(3) 0.016(2) -0.008(2) 0.0051(18)
O14 0.039(2) 0.051(2) 0.080(3) 0.006(2) -0.0117(19) 0.0122(17)
O15 0.129(4) 0.092(3) 0.142(4) -0.009(3) 0.080(3) -0.004(3)
O16 0.059(2) 0.064(3) 0.056(2) 0.003(2) 0.030(2) -0.003(2)
O17 0.060(3) 0.066(3) 0.105(4) 0.001(3) -0.033(3) 0.019(2)
O18 0.062(3) 0.108(4) 0.146(5) 0.054(4) 0.052(3) 0.048(3)
O19 0.127(5) 0.106(5) 0.124(5) 0.001(3) 0.060(4) -0.009(4)

loop_
_atom_type_symbol
_atom_type_description
_atom_type_scat_dispersion_real
_atom_type_scat_dispersion_imag
_atom_type_scat_source
C C 0.0033 0.0016 'International Tables Vol C Tables 4.2.6.8 and 6.1.1.4'
H H 0.0000 0.0000 'International Tables Vol C Tables 4.2.6.8 and 6.1.1.4'
N N 0.0061 0.0033 'International Tables Vol C Tables 4.2.6.8 and 6.1.1.4'
O O 0.0106 0.0060 'International Tables Vol C Tables 4.2.6.8 and 6.1.1.4'
Zn Zn 0.2839 1.4301 'International Tables Vol C Tables 4.2.6.8 and 6.1.1.4'

loop_
_geom_angle_atom_site_label_1
_geom_angle_atom_site_label_2
_geom_angle_atom_site_label_3
_geom_angle
_geom_angle_site_symmetry_1
_geom_angle_site_symmetry_3
O12 Zn1 O13 158.21(14) . .
O12 Zn1 N3 109.39(15) . .
O13 Zn1 N3 92.36(15) . .
O12 Zn1 O2 88.60(16) . 3_565
O13 Zn1 O2 86.59(18) . 3_565
N3 Zn1 O2 99.11(14) . 3_565
O12 Zn1 O1 89.03(16) . .
O13 Zn1 O1 88.18(17) . .
N3 Zn1 O1 100.65(14) . .
O2 Zn1 O1 159.74(14) 3_565 .
O12 Zn1 Zn1 88.91(10) . 3_565
O13 Zn1 Zn1 69.31(10) . 3_565
N3 Zn1 Zn1 161.09(12) . 3_565
O2 Zn1 Zn1 75.95(10) 3_565 3_565
O1 Zn1 Zn1 83.88(10) . 3_565
O16 Zn2 O6 127.79(15) 4_565 .
O16 Zn2 O4 101.24(15) 4_565 .
O6 Zn2 O4 109.30(14) . .
O16 Zn2 N4 113.90(16) 4_565 2_444
O6 Zn2 N4 104.32(15) . 2_444
O4 Zn2 N4 95.48(15) . 2_444
O17 Zn3 O9 96.95(18) 4_465 2_554
O17 Zn3 O3 104.22(19) 4_465 .
O9 Zn3 O3 103.41(14) 2_554 .
O17 Zn3 N1 136.4(2) 4_465 .
O9 Zn3 N1 107.84(18) 2_554 .
O3 Zn3 N1 104.14(16) . .
O17 Zn3 C30 28.2(2) 4_465 4_465
O9 Zn3 C30 91.89(17) 2_554 4_465
O3 Zn3 C30 132.1(2) . 4_465
N1 Zn3 C30 113.9(2) . 4_465
O2 C1 O1 126.2(4) . .
O2 C1 C2 116.1(4) . .
O1 C1 C2 117.7(4) . .
C4 C2 C3 118.6(4) . .
C4 C2 C1 122.0(4) . .
C3 C2 C1 119.2(4) . .
C5 C3 C2 121.0(4) . .
C2 C4 C6 122.0(4) . .
C3 C5 C8 119.9(4) . .
C8 C6 C4 117.9(4) . .
C8 C6 C7 121.8(4) . .
C4 C6 C7 120.2(4) . .
O3 C7 O4 120.6(4) . .
O3 C7 C6 118.6(4) . .
O4 C7 C6 120.9(4) . .
O5 C8 C5 122.0(4) . .
O5 C8 C6 117.3(4) . .
C5 C8 C6 120.5(4) . .
C10 C9 C11 122.4(5) . .
C10 C9 O5 117.5(5) . .
C11 C9 O5 120.1(4) . .
C9 C10 C13 118.0(6) . .
C9 C11 C14 118.7(5) . .
C9 C11 C12 123.3(4) . .
C14 C11 C12 118.0(5) . .
O9 C12 O6 123.6(5) . .
O9 C12 C11 116.3(5) . .
O6 C12 C11 120.1(5) . .
C10 C13 C15 119.8(5) . .
C15 C14 C11 120.2(6) . .
C14 C15 C13 121.0(5) . .
O13 C16 O12 122.4(5) 3_565 .
O13 C16 C17 119.9(4) 3_565 .
O12 C16 C17 117.7(5) . .
C18 C17 C19 117.5(5) . .
C18 C17 C16 119.0(4) . .
C19 C17 C16 123.4(5) . .
C17 C18 C20 122.5(5) . .
C21 C19 O14 121.3(5) . .
C21 C19 C17 120.4(5) . .
O14 C19 C17 118.3(5) . .
C22 C20 C18 118.7(6) . .
C22 C21 C19 120.9(5) . .
C21 C22 C20 120.0(6) . .
C25 C23 C26 121.4(5) . .
C25 C23 O14 120.6(5) . .
C26 C23 O14 118.0(5) . .
O15 C24 O16 120.5(5) . .
O15 C24 C25 120.9(5) . .
O16 C24 C25 118.5(5) . .
C23 C25 C27 119.2(5) . .
C23 C25 C24 122.0(4) . .
C27 C25 C24 118.7(5) . .
C23 C26 C28 117.8(6) . .
C25 C27 C29 120.7(5) . .
C29 C28 C26 122.2(5) . .
C28 C29 C27 118.8(5) . .
C28 C29 C30 121.5(6) . .
C27 C29 C30 119.6(6) . .
O18 C30 O17 123.4(6) . .
O18 C30 C29 119.9(7) . .
O17 C30 C29 116.6(6) . .
O18 C30 Zn3 76.4(4) . 4_666
O17 C30 Zn3 47.5(3) . 4_666
C29 C30 Zn3 161.2(5) . 4_666
N1 C31 C33 122.8(5) . .
N1 C32 C34 123.0(6) . .
C35 C33 C31 121.1(6) . .
C35 C34 C32 121.4(6) . .
C34 C35 C33 114.8(5) . .
C34 C35 C36 123.1(5) . .
C33 C35 C36 122.1(5) . .
C38 C36 C37 115.5(5) . .
C38 C36 C35 122.8(5) . .
C37 C36 C35 121.7(5) . .
C39 C37 C36 121.1(6) . .
C40 C38 C36 119.2(6) . .
N2 C39 C37 123.4(6) . .
N2 C40 C38 124.9(6) . .
N3 C41 C43 122.1(4) . .
N3 C42 C44 122.7(5) . .
C45 C43 C41 121.0(4) . .
C45 C44 C42 120.5(4) . .
C44 C45 C43 116.4(4) . .
C44 C45 C46 122.0(4) . .
C43 C45 C46 121.6(4) . .
C47A C46 C48A 116.7(9) . .
C47A C46 C48B 98.8(10) . .
C48A C46 C48B 38.5(7) . .
C47A C46 C47B 40.8(8) . .
C48A C46 C47B 108.6(7) . .
C48B C46 C47B 118.5(6) . .
C47A C46 C45 121.4(8) . .
C48A C46 C45 121.2(6) . .
C48B C46 C45 120.8(6) . .
C47B C46 C45 120.4(5) . .
C47B C47A C46 70.7(13) . .
C47B C47A C50A 93.2(17) . .
C46 C47A C50A 118.8(14) . .
C47B C47A C50B 56.3(11) . .
C46 C47A C50B 103.2(12) . .
C50A C47A C50B 36.9(10) . .
C47A C47B C50B 88.0(13) . .
C47A C47B C46 68.5(12) . .
C50B C47B C46 118.4(7) . .
C47A C47B C50A 53.0(13) . .
C50B C47B C50A 35.0(7) . .
C46 C47B C50A 98.3(8) . .
C48B C48A C46 70.9(13) . .
C48B C48A C49A 91.9(17) . .
C46 C48A C49A 120.7(11) . .
C48B C48A C49B 56.6(12) . .
C46 C48A C49B 103.6(10) . .
C49A C48A C49B 35.3(8) . .
C48A C48B C49B 89.3(14) . .
C48A C48B C46 70.6(12) . .
C49B C48B C46 119.6(9) . .
C48A C48B C49A 55.3(12) . .
C49B C48B C49A 34.0(7) . .
C46 C48B C49A 102.8(9) . .
C49B C49A N4 69.3(13) . .
C49B C49A C48A 86.3(15) . .
N4 C49A C48A 120.2(11) . .
C49B C49A C48B 53.6(11) . .
N4 C49A C48B 102.4(10) . .
C48A C49A C48B 32.8(7) . .
C49A C49B N4 70.2(12) . .
C49A C49B C48B 92.5(14) . .
N4 C49B C48B 123.1(9) . .
C49A C49B C48A 58.3(12) . .
N4 C49B C48A 105.9(9) . .
C48B C49B C48A 34.1(6) . .
C49A C49B C50A 96.2(15) . .
N4 C49B C50A 40.7(7) . .
C48B C49B C50A 92.2(9) . .
C48A C49B C50A 95.3(9) . .
C50B C50A N4 71.1(14) . .
C50B C50A C47A 86.3(19) . .
N4 C50A C47A 123.8(17) . .
C50B C50A C47B 52.5(12) . .
N4 C50A C47B 103.9(14) . .
C47A C50A C47B 33.8(10) . .
C50B C50A C49B 96.6(15) . .
N4 C50A C49B 43.1(7) . .
C47A C50A C49B 92.9(12) . .
C47B C50A C49B 94.3(9) . .
C50A C50B N4 64.7(12) . .
C50A C50B C47B 92.4(14) . .
N4 C50B C47B 123.0(7) . .
C50A C50B C47A 56.8(14) . .
N4 C50B C47A 103.3(9) . .
C47B C50B C47A 35.7(7) . .
C32 N1 C31 116.9(5) . .
C32 N1 Zn3 122.2(4) . .
C31 N1 Zn3 120.9(4) . .
C40 N2 C39 115.8(5) . .
C42 N3 C41 117.3(4) . .
C42 N3 Zn1 122.9(3) . .
C41 N3 Zn1 119.5(3) . .
C50A N4 C50B 44.1(10) . .
C50A N4 C49B 96.2(10) . .
C50B N4 C49B 117.0(6) . .
C50A N4 C49A 117.7(10) . .
C50B N4 C49A 107.3(8) . .
C49B N4 C49A 40.5(7) . .
C50A N4 Zn2 120.0(9) . 2_454
C50B N4 Zn2 123.8(4) . 2_454
C49B N4 Zn2 118.4(5) . 2_454
C49A N4 Zn2 120.3(6) . 2_454
C1 O1 Zn1 121.5(3) . .
C1 O2 Zn1 132.4(3) . 3_565
C7 O3 Zn3 111.6(3) . .
C7 O4 Zn2 140.1(3) . .
C8 O5 C9 117.2(3) . .
C12 O6 Zn2 131.8(3) . .
C12 O9 Zn3 123.6(3) . 2_544
C16 O12 Zn1 116.2(4) . .
C16 O13 Zn1 142.8(4) 3_565 .
C23 O14 C19 119.4(4) . .
C24 O16 Zn2 113.5(4) . 4_566
C30 O17 Zn3 104.3(4) . 4_666

loop_
_geom_bond_atom_site_label_1
_geom_bond_atom_site_label_2
_geom_bond_distance
_geom_bond_site_symmetry_2
Zn1 O12 2.015(4) .
Zn1 O13 2.021(4) .
Zn1 N3 2.037(3) .
Zn1 O2 2.041(3) 3_565
Zn1 O1 2.046(3) .
Zn1 Zn1 2.9330(11) 3_565
Zn2 O16 1.920(4) 4_565
Zn2 O6 1.937(3) .
Zn2 O4 1.977(3) .
Zn2 N4 2.046(4) 2_444
Zn3 O17 1.953(4) 4_465
Zn3 O9 1.977(4) 2_554
Zn3 O3 2.025(3) .
Zn3 N1 2.028(4) .
Zn3 C30 2.565(7) 4_465
C1 O2 1.243(6) .
C1 O1 1.249(5) .
C1 C2 1.496(6) .
C2 C4 1.374(6) .
C2 C3 1.379(6) .
C3 C5 1.369(6) .
C4 C6 1.390(6) .
C5 C8 1.385(6) .
C6 C8 1.390(6) .
C6 C7 1.486(6) .
C7 O3 1.249(5) .
C7 O4 1.260(5) .
C8 O5 1.379(5) .
C9 C10 1.372(7) .
C9 C11 1.375(7) .
C9 O5 1.401(5) .
C10 C13 1.382(8) .
C11 C14 1.380(7) .
C11 C12 1.520(7) .
C12 O9 1.233(6) .
C12 O6 1.254(6) .
C13 C15 1.391(9) .
C14 C15 1.348(8) .
C16 O13 1.234(6) 3_565
C16 O12 1.258(5) .
C16 C17 1.495(7) .
C17 C18 1.376(7) .
C17 C19 1.390(7) .
C18 C20 1.384(8) .
C19 C21 1.376(7) .
C19 O14 1.382(6) .
C20 C22 1.373(8) .
C21 C22 1.371(8) .
C23 C25 1.372(7) .
C23 C26 1.373(7) .
C23 O14 1.375(6) .
C24 O15 1.208(6) .
C24 O16 1.229(6) .
C24 C25 1.483(7) .
C25 C27 1.382(6) .
C26 C28 1.401(8) .
C27 C29 1.386(7) .
C28 C29 1.348(8) .
C29 C30 1.493(7) .
C30 O18 1.237(8) .
C30 O17 1.249(8) .
C30 Zn3 2.565(7) 4_666
C31 N1 1.328(7) .
C31 C33 1.376(8) .
C32 N1 1.303(7) .
C32 C34 1.386(8) .
C33 C35 1.375(7) .
C34 C35 1.363(8) .
C35 C36 1.467(7) .
C36 C38 1.382(7) .
C36 C37 1.384(8) .
C37 C39 1.361(8) .
C38 C40 1.380(7) .
C39 N2 1.329(8) .
C40 N2 1.315(8) .
C41 N3 1.330(6) .
C41 C43 1.376(6) .
C42 N3 1.321(6) .
C42 C44 1.381(6) .
C43 C45 1.363(6) .
C44 C45 1.361(6) .
C45 C46 1.487(6) .
C46 C47A 1.366(18) .
C46 C48A 1.373(14) .
C46 C48B 1.376(12) .
C46 C47B 1.386(8) .
C47A C47B 0.961(19) .
C47A C50A 1.38(2) .
C47A C50B 1.645(19) .
C47B C50B 1.370(10) .
C47B C50A 1.72(2) .
C48A C48B 0.906(15) .
C48A C49A 1.377(17) .
C48A C49B 1.615(17) .
C48B C49B 1.347(15) .
C48B C49A 1.673(18) .
C49A C49B 0.936(16) .
C49A N4 1.355(15) .
C49B N4 1.347(11) .
C49B C50A 1.96(2) .
C50A C50B 0.99(2) .
C50A N4 1.286(18) .
C50B N4 1.346(9) .
N4 Zn2 2.046(4) 2_454
O2 Zn1 2.041(3) 3_565
O9 Zn3 1.977(4) 2_544
O13 C16 1.234(6) 3_565
O16 Zn2 1.919(4) 4_566
O17 Zn3 1.953(4) 4_666

loop_
_geom_torsion_atom_site_label_1
_geom_torsion_atom_site_label_2
_geom_torsion_atom_site_label_3
_geom_torsion_atom_site_label_4
_geom_torsion
_geom_torsion_site_symmetry_1
_geom_torsion_site_symmetry_4
O2 C1 C2 C4 -157.2(5) . .
O1 C1 C2 C4 22.6(7) . .
O2 C1 C2 C3 18.1(7) . .
O1 C1 C2 C3 -162.1(5) . .
C4 C2 C3 C5 -0.2(8) . .
C1 C2 C3 C5 -175.7(5) . .
C3 C2 C4 C6 0.9(7) . .
C1 C2 C4 C6 176.3(5) . .
C2 C3 C5 C8 -0.3(8) . .
C2 C4 C6 C8 -1.0(7) . .
C2 C4 C6 C7 -179.0(4) . .
C8 C6 C7 O3 -139.4(5) . .
C4 C6 C7 O3 38.4(7) . .
C8 C6 C7 O4 39.9(7) . .
C4 C6 C7 O4 -142.2(5) . .
C3 C5 C8 O5 175.0(4) . .
C3 C5 C8 C6 0.3(7) . .
C4 C6 C8 O5 -174.6(4) . .
C7 C6 C8 O5 3.4(7) . .
C4 C6 C8 C5 0.4(7) . .
C7 C6 C8 C5 178.3(4) . .
C11 C9 C10 C13 0.3(8) . .
O5 C9 C10 C13 -178.0(5) . .
C10 C9 C11 C14 0.8(7) . .
O5 C9 C11 C14 179.1(4) . .
C10 C9 C11 C12 179.6(5) . .
O5 C9 C11 C12 -2.1(7) . .
C9 C11 C12 O9 -142.7(5) . .
C14 C11 C12 O9 36.1(7) . .
C9 C11 C12 O6 36.6(7) . .
C14 C11 C12 O6 -144.5(5) . .
C9 C10 C13 C15 -0.5(8) . .
C9 C11 C14 C15 -1.9(8) . .
C12 C11 C14 C15 179.2(5) . .
C11 C14 C15 C13 1.8(9) . .
C10 C13 C15 C14 -0.6(9) . .
O13 C16 C17 C18 173.3(5) 3_565 .
O12 C16 C17 C18 -5.3(7) . .
O13 C16 C17 C19 -7.2(7) 3_565 .
O12 C16 C17 C19 174.3(5) . .
C19 C17 C18 C20 1.0(8) . .
C16 C17 C18 C20 -179.4(5) . .
C18 C17 C19 C21 -1.6(7) . .
C16 C17 C19 C21 178.8(5) . .
C18 C17 C19 O14 177.4(5) . .
C16 C17 C19 O14 -2.2(7) . .
C17 C18 C20 C22 1.1(10) . .
O14 C19 C21 C22 -178.8(5) . .
C17 C19 C21 C22 0.2(8) . .
C19 C21 C22 C20 2.0(10) . .
C18 C20 C22 C21 -2.6(10) . .
C26 C23 C25 C27 -0.2(9) . .
O14 C23 C25 C27 -177.9(5) . .
C26 C23 C25 C24 -177.2(6) . .
O14 C23 C25 C24 5.1(8) . .
O15 C24 C25 C23 -67.9(8) . .
O16 C24 C25 C23 108.3(6) . .
O15 C24 C25 C27 115.1(7) . .
O16 C24 C25 C27 -68.7(7) . .
C25 C23 C26 C28 0.4(10) . .
O14 C23 C26 C28 178.1(6) . .
C23 C25 C27 C29 -0.2(8) . .
C24 C25 C27 C29 176.9(5) . .
C23 C26 C28 C29 -0.2(11) . .
C26 C28 C29 C27 -0.2(10) . .
C26 C28 C29 C30 177.0(7) . .
C25 C27 C29 C28 0.4(8) . .
C25 C27 C29 C30 -176.9(5) . .
C28 C29 C30 O18 -15.1(9) . .
C27 C29 C30 O18 162.1(6) . .
C28 C29 C30 O17 167.2(6) . .
C27 C29 C30 O17 -15.5(8) . .
C28 C29 C30 Zn3 -163.0(12) . 4_666
C27 C29 C30 Zn3 14.2(18) . 4_666
N1 C31 C33 C35 -1.2(11) . .
N1 C32 C34 C35 0.2(13) . .
C32 C34 C35 C33 0.6(11) . .
C32 C34 C35 C36 -179.7(7) . .
C31 C33 C35 C34 -0.2(10) . .
C31 C33 C35 C36 -179.8(6) . .
C34 C35 C36 C38 24.1(9) . .
C33 C35 C36 C38 -156.3(6) . .
C34 C35 C36 C37 -154.3(7) . .
C33 C35 C36 C37 25.3(9) . .
C38 C36 C37 C39 0.3(9) . .
C35 C36 C37 C39 178.8(6) . .
C37 C36 C38 C40 1.0(8) . .
C35 C36 C38 C40 -177.5(5) . .
C36 C37 C39 N2 -1.6(12) . .
C36 C38 C40 N2 -1.4(9) . .
N3 C41 C43 C45 0.8(9) . .
N3 C42 C44 C45 -0.7(10) . .
C42 C44 C45 C43 0.9(8) . .
C42 C44 C45 C46 -179.4(5) . .
C41 C43 C45 C44 -0.9(8) . .
C41 C43 C45 C46 179.3(5) . .
C44 C45 C46 C47A 22.9(13) . .
C43 C45 C46 C47A -157.3(11) . .
C44 C45 C46 C48A -166.9(10) . .
C43 C45 C46 C48A 12.9(11) . .
C44 C45 C46 C48B 147.9(8) . .
C43 C45 C46 C48B -32.4(9) . .
C44 C45 C46 C47B -25.0(9) . .
C43 C45 C46 C47B 154.7(6) . .
C48A C46 C47A C47B 87.9(15) . .
C48B C46 C47A C47B 123.9(11) . .
C45 C46 C47A C47B -101.5(11) . .
C48A C46 C47A C50A 5(3) . .
C48B C46 C47A C50A 41(2) . .
C47B C46 C47A C50A -83(2) . .
C45 C46 C47A C50A 175.7(16) . .
C48A C46 C47A C50B 41.2(17) . .
C48B C46 C47A C50B 77.2(12) . .
C47B C46 C47A C50B -46.7(9) . .
C45 C46 C47A C50B -148.2(7) . .
C46 C47A C47B C50B -121.6(7) . .
C50A C47A C47B C50B -2.2(13) . .
C50A C47A C47B C46 119.5(13) . .
C50B C47A C47B C46 121.6(7) . .
C46 C47A C47B C50A -119.5(13) . .
C50B C47A C47B C50A 2.2(13) . .
C48A C46 C47B C47A -109.7(14) . .
C48B C46 C47B C47A -68.9(14) . .
C45 C46 C47B C47A 104.2(12) . .
C47A C46 C47B C50B 75.2(14) . .
C48A C46 C47B C50B -34.5(13) . .
C48B C46 C47B C50B 6.3(13) . .
C45 C46 C47B C50B 179.4(7) . .
C47A C46 C47B C50A 44.7(13) . .
C48A C46 C47B C50A -65.0(11) . .
C48B C46 C47B C50A -24.2(12) . .
C45 C46 C47B C50A 148.9(8) . .
C47A C46 C48A C48B 69.0(17) . .
C47B C46 C48A C48B 112.6(13) . .
C45 C46 C48A C48B -101.6(12) . .
C47A C46 C48A C49A -11(2) . .
C48B C46 C48A C49A -80.5(19) . .
C47B C46 C48A C49A 32.1(19) . .
C45 C46 C48A C49A 177.9(13) . .
C47A C46 C48A C49B 22.2(16) . .
C48B C46 C48A C49B -46.8(11) . .
C47B C46 C48A C49B 65.8(11) . .
C45 C46 C48A C49B -148.4(6) . .
C46 C48A C48B C49B -121.9(8) . .
C49A C48A C48B C49B 0.1(13) . .
C49A C48A C48B C46 122.0(10) . .
C49B C48A C48B C46 121.9(8) . .
C46 C48A C48B C49A -122.0(10) . .
C49B C48A C48B C49A -0.1(13) . .
C47A C46 C48B C48A -122.4(14) . .
C47B C46 C48B C48A -84.3(14) . .
C45 C46 C48B C48A 102.7(12) . .
C47A C46 C48B C49B -44.8(15) . .
C48A C46 C48B C49B 77.6(14) . .
C47B C46 C48B C49B -6.7(16) . .
C45 C46 C48B C49B -179.7(10) . .
C47A C46 C48B C49A -76.7(12) . .
C48A C46 C48B C49A 45.7(11) . .
C47B C46 C48B C49A -38.6(12) . .
C45 C46 C48B C49A 148.4(8) . .
C48B C48A C49A C49B -0.1(18) . .
C46 C48A C49A C49B 69(2) . .
C48B C48A C49A N4 -64(2) . .
C46 C48A C49A N4 5(3) . .
C49B C48A C49A N4 -63.4(15) . .
C46 C48A C49A C48B 68.8(16) . .
C49B C48A C49A C48B 0.1(18) . .
C48A C48B C49A C49B 180(2) . .
C46 C48B C49A C49B 124.7(15) . .
C48A C48B C49A N4 127.6(18) . .
C49B C48B C49A N4 -52.2(12) . .
C46 C48B C49A N4 72.5(12) . .
C49B C48B C49A C48A -180(2) . .
C46 C48B C49A C48A -55.2(13) . .
C48A C49A C49B N4 -124.3(9) . .
C48B C49A C49B N4 -124.4(8) . .
N4 C49A C49B C48B 124.4(8) . .
C48A C49A C49B C48B 0.1(12) . .
N4 C49A C49B C48A 124.3(9) . .
C48B C49A C49B C48A -0.1(12) . .
N4 C49A C49B C50A 31.9(7) . .
C48A C49A C49B C50A -92.4(10) . .
C48B C49A C49B C50A -92.5(10) . .
C48A C48B C49B C49A -0.1(19) . .
C46 C48B C49B C49A -67.3(18) . .
C48A C48B C49B N4 67.8(19) . .
C46 C48B C49B N4 1(2) . .
C49A C48B C49B N4 67.9(14) . .
C46 C48B C49B C48A -67.1(13) . .
C49A C48B C49B C48A 0.1(19) . .
C48A C48B C49B C50A 96.1(16) . .
C46 C48B C49B C50A 29.0(14) . .
C49A C48B C49B C50A 96.3(15) . .
C48B C48A C49B C49A 180(2) . .
C46 C48A C49B C49A -124.5(17) . .
C48B C48A C49B N4 -126.2(16) . .
C46 C48A C49B N4 -70.6(12) . .
C49A C48A C49B N4 53.9(13) . .
C46 C48A C49B C48B 55.7(12) . .
C49A C48A C49B C48B -180(2) . .
C48B C48A C49B C50A -86.2(16) . .
C46 C48A C49B C50A -30.5(12) . .
C49A C48A C49B C50A 94.0(15) . .
C47B C47A C50A C50B 3.0(18) . .
C46 C47A C50A C50B 73(2) . .
C47B C47A C50A N4 -61(3) . .
C46 C47A C50A N4 8(3) . .
C50B C47A C50A N4 -64(2) . .
C46 C47A C50A C47B 69.6(18) . .
C50B C47A C50A C47B -3.0(18) . .
C47B C47A C50A C49B -93.4(16) . .
C46 C47A C50A C49B -24(2) . .
C50B C47A C50A C49B -96.4(15) . .
C47A C47B C50A C50B -176(2) . .
C46 C47B C50A C50B 128.8(13) . .
C47A C47B C50A N4 131(2) . .
C50B C47B C50A N4 -52.4(12) . .
C46 C47B C50A N4 76.4(13) . .
C50B C47B C50A C47A 176(2) . .
C46 C47B C50A C47A -55.0(15) . .
C47A C47B C50A C49B 88.8(17) . .
C50B C47B C50A C49B -95.0(14) . .
C46 C47B C50A C49B 33.8(10) . .
C49A C49B C50A C50B 3.5(19) . .
N4 C49B C50A C50B 53.1(12) . .
C48B C49B C50A C50B -89.3(15) . .
C48A C49B C50A C50B -55.2(16) . .
C49A C49B C50A N4 -49.7(14) . .
C48B C49B C50A N4 -142.4(13) . .
C48A C49B C50A N4 -108.3(12) . .
C49A C49B C50A C47A 90.0(19) . .
N4 C49B C50A C47A 140(2) . .
C48B C49B C50A C47A -2.7(16) . .
C48A C49B C50A C47A 31.4(17) . .
C49A C49B C50A C47B 56.2(15) . .
N4 C49B C50A C47B 105.8(15) . .
C48B C49B C50A C47B -36.5(12) . .
C48A C49B C50A C47B -2.4(12) . .
C47A C50A C50B N4 -127.7(12) . .
C47B C50A C50B N4 -125.6(7) . .
C49B C50A C50B N4 -35.3(5) . .
N4 C50A C50B C47B 125.6(7) . .
C47A C50A C50B C47B -2.1(12) . .
C49B C50A C50B C47B 90.4(9) . .
N4 C50A C50B C47A 127.7(12) . .
C47B C50A C50B C47A 2.1(12) . .
C49B C50A C50B C47A 92.5(12) . .
C47A C47B C50B C50A 3.0(18) . .
C46 C47B C50B C50A -61.1(15) . .
C47A C47B C50B N4 64.2(16) . .
C46 C47B C50B N4 0.1(15) . .
C50A C47B C50B N4 61.2(12) . .
C46 C47B C50B C47A -64.2(12) . .
C50A C47B C50B C47A -3.0(18) . .
C47B C47A C50B C50A -176(2) . .
C46 C47A C50B C50A -120.8(19) . .
C47B C47A C50B N4 -129.1(13) . .
C46 C47A C50B N4 -73.5(13) . .
C50A C47A C50B N4 47.3(14) . .
C46 C47A C50B C47B 55.6(12) . .
C50A C47A C50B C47B 176(2) . .
C34 C32 N1 C31 -1.5(11) . .
C34 C32 N1 Zn3 -179.3(6) . .
C33 C31 N1 C32 2.0(10) . .
C33 C31 N1 Zn3 179.9(5) . .
O17 Zn3 N1 C32 101.8(6) 4_465 .
O9 Zn3 N1 C32 -19.7(6) 2_554 .
O3 Zn3 N1 C32 -129.1(5) . .
C30 Zn3 N1 C32 80.7(6) 4_465 .
O17 Zn3 N1 C31 -75.9(5) 4_465 .
O9 Zn3 N1 C31 162.6(4) 2_554 .
O3 Zn3 N1 C31 53.2(5) . .
C30 Zn3 N1 C31 -97.0(5) 4_465 .
C38 C40 N2 C39 0.2(9) . .
C37 C39 N2 C40 1.2(10) . .
C44 C42 N3 C41 0.5(8) . .
C44 C42 N3 Zn1 173.9(5) . .
C43 C41 N3 C42 -0.5(8) . .
C43 C41 N3 Zn1 -174.2(4) . .
O12 Zn1 N3 C42 87.0(5) . .
O13 Zn1 N3 C42 -91.7(5) . .
O2 Zn1 N3 C42 -4.7(5) 3_565 .
O1 Zn1 N3 C42 179.8(4) . .
Zn1 Zn1 N3 C42 -77.8(6) 3_565 .
O12 Zn1 N3 C41 -99.7(4) . .
O13 Zn1 N3 C41 81.6(4) . .
O2 Zn1 N3 C41 168.6(4) 3_565 .
O1 Zn1 N3 C41 -6.9(4) . .
Zn1 Zn1 N3 C41 95.5(5) 3_565 .
C47A C50A N4 C50B 72(2) . .
C47B C50A N4 C50B 41.7(10) . .
C49B C50A N4 C50B 122.9(12) . .
C50B C50A N4 C49B -122.9(12) . .
C47A C50A N4 C49B -51(2) . .
C47B C50A N4 C49B -81.2(12) . .
C50B C50A N4 C49A -86.7(15) . .
C47A C50A N4 C49A -15(3) . .
C47B C50A N4 C49A -45.0(18) . .
C49B C50A N4 C49A 36.2(10) . .
C50B C50A N4 Zn2 109.2(12) . 2_454
C47A C50A N4 Zn2 -179.0(17) . 2_454
C47B C50A N4 Zn2 150.8(6) . 2_454
C49B C50A N4 Zn2 -128.0(10) . 2_454
C47B C50B N4 C50A -75.5(15) . .
C47A C50B N4 C50A -42.8(14) . .
C50A C50B N4 C49B 69.5(15) . .
C47B C50B N4 C49B -6.0(14) . .
C47A C50B N4 C49B 26.7(12) . .
C50A C50B N4 C49A 112.2(15) . .
C47B C50B N4 C49A 36.7(14) . .
C47A C50B N4 C49A 69.4(12) . .
C50A C50B N4 Zn2 -100.0(13) . 2_454
C47B C50B N4 Zn2 -175.5(7) . 2_454
C47A C50B N4 Zn2 -142.8(8) . 2_454
C49A C49B N4 C50A 126.4(16) . .
C48B C49B N4 C50A 46.7(17) . .
C48A C49B N4 C50A 79.4(14) . .
C49A C49B N4 C50B 85.3(14) . .
C48B C49B N4 C50B 5.7(17) . .
C48A C49B N4 C50B 38.4(12) . .
C50A C49B N4 C50B -41.0(10) . .
C48B C49B N4 C49A -79.7(15) . .
C48A C49B N4 C49A -47.0(11) . .
C50A C49B N4 C49A -126.4(16) . .
C49A C49B N4 Zn2 -104.6(11) . 2_454
C48B C49B N4 Zn2 175.8(10) . 2_454
C48A C49B N4 Zn2 -151.5(7) . 2_454
C50A C49B N4 Zn2 129.1(12) . 2_454
C49B C49A N4 C50A -64.7(18) . .
C48A C49A N4 C50A 8(2) . .
C48B C49A N4 C50A -21.9(18) . .
C49B C49A N4 C50B -111.5(12) . .
C48A C49A N4 C50B -38.9(19) . .
C48B C49A N4 C50B -68.6(11) . .
C48A C49A N4 C49B 72.6(16) . .
C48B C49A N4 C49B 42.8(9) . .
C49B C49A N4 Zn2 99.4(11) . 2_454
C48A C49A N4 Zn2 172.0(13) . 2_454
C48B C49A N4 Zn2 142.2(6) . 2_454
O2 C1 O1 Zn1 4.2(8) . .
C2 C1 O1 Zn1 -175.6(3) . .
O12 Zn1 O1 C1 -92.7(4) . .
O13 Zn1 O1 C1 65.7(4) . .
N3 Zn1 O1 C1 157.7(4) . .
O2 Zn1 O1 C1 -9.4(7) 3_565 .
Zn1 Zn1 O1 C1 -3.7(4) 3_565 .
O1 C1 O2 Zn1 -1.1(9) . 3_565
C2 C1 O2 Zn1 178.6(3) . 3_565
O4 C7 O3 Zn3 -8.7(6) . .
C6 C7 O3 Zn3 170.7(3) . .
O17 Zn3 O3 C7 72.1(4) 4_465 .
O9 Zn3 O3 C7 173.0(3) 2_554 .
N1 Zn3 O3 C7 -74.4(4) . .
C30 Zn3 O3 C7 67.8(4) 4_465 .
O3 C7 O4 Zn2 174.9(3) . .
C6 C7 O4 Zn2 -4.5(7) . .
O16 Zn2 O4 C7 -107.3(5) 4_565 .
O6 Zn2 O4 C7 29.7(5) . .
N4 Zn2 O4 C7 137.0(5) 2_444 .
C5 C8 O5 C9 17.4(6) . .
C6 C8 O5 C9 -167.7(4) . .
C10 C9 O5 C8 -111.8(5) . .
C11 C9 O5 C8 69.8(5) . .
O9 C12 O6 Zn2 -163.7(4) . .
C11 C12 O6 Zn2 17.0(7) . .
O16 Zn2 O6 C12 7.8(5) 4_565 .
O4 Zn2 O6 C12 -114.4(4) . .
N4 Zn2 O6 C12 144.4(4) 2_444 .
O6 C12 O9 Zn3 16.6(7) . 2_544
C11 C12 O9 Zn3 -164.1(3) . 2_544
O13 C16 O12 Zn1 6.4(7) 3_565 .
C17 C16 O12 Zn1 -175.1(3) . .
O13 Zn1 O12 C16 -1.4(7) . .
N3 Zn1 O12 C16 -177.8(3) . .
O2 Zn1 O12 C16 -78.6(4) 3_565 .
O1 Zn1 O12 C16 81.3(4) . .
Zn1 Zn1 O12 C16 -2.6(3) 3_565 .
O12 Zn1 O13 C16 -7.0(10) . 3_565
N3 Zn1 O13 C16 169.6(7) . 3_565
O2 Zn1 O13 C16 70.6(7) 3_565 3_565
O1 Zn1 O13 C16 -89.8(7) . 3_565
Zn1 Zn1 O13 C16 -5.7(6) 3_565 3_565
C25 C23 O14 C19 -88.2(6) . .
C26 C23 O14 C19 94.0(7) . .
C21 C19 O14 C23 0.5(7) . .
C17 C19 O14 C23 -178.5(5) . .
O15 C24 O16 Zn2 -2.6(8) . 4_566
C25 C24 O16 Zn2 -178.8(4) . 4_566
O18 C30 O17 Zn3 -10.1(8) . 4_666
C29 C30 O17 Zn3 167.5(4) . 4_666
